data_4124549
loop_
_publ_author_name
'Yang, Yu-Dong'
'Fan, Chuan-Cai'
'Rambo, Brett M.'
'Gong, Han-Yuan'
'Xu, Li-Jin'
'Xiang, Jun-Feng'
'Sessler, Jonathan L.'

_publ_section_title
;
 Multicomponent Self-Assembled Metal-Organic [3]Rotaxanes.
;
_journal_issue 40
_journal_name_full 'Journal of the American Chemical Society'
_journal_page_first 12966
_journal_page_last 12976
_journal_paper_doi 10.1021/jacs.5b07308
_journal_volume 137
_journal_year 2015
_chemical_formula_sum 'C74 H46 N10 O36'
_chemical_formula_weight 1651.21
_chemical_name_systematic
; 
 ? 
;
_space_group_IT_number 2
_symmetry_cell_setting triclinic
_symmetry_space_group_name_Hall '-P 1'
_symmetry_space_group_name_H-M 'P -1'
_atom_sites_solution_hydrogens geom
_atom_sites_solution_primary direct
_atom_sites_solution_secondary difmap
_audit_creation_method SHELXL-97
_cell_angle_alpha 105.313(3)
_cell_angle_beta 93.975(4)
_cell_angle_gamma 102.060(4)
_cell_formula_units_Z 1
_cell_length_a 6.9811(8)
_cell_length_b 16.0997(15)
_cell_length_c 17.3430(16)
_cell_measurement_reflns_used 6299
_cell_measurement_temperature 153(2)
_cell_measurement_theta_max 25.00
_cell_measurement_theta_min 2.07
_cell_volume 1822.5(3)
_computing_cell_refinement 'APEX II'
_computing_data_collection 'APEX II'
_computing_data_reduction 'APEX II'
_computing_molecular_graphics 'XP SHELXTL/PC, Siemens Analytical'
_computing_structure_refinement 'SHELXS-97 (Sheldrick, 1990)'
_computing_structure_solution 'SHELXS-97 (Sheldrick, 1990)'
_diffrn_ambient_temperature 153(2)
_diffrn_measured_fraction_theta_full 0.980
_diffrn_measured_fraction_theta_max 0.980
_diffrn_measurement_device_type
;
D8 Venture X Ray Single Crystal Diffractometer
;
_diffrn_measurement_method dtprofit.ref
_diffrn_radiation_monochromator graphite
_diffrn_radiation_source 'fine-focus sealed tube'
_diffrn_radiation_type MoK\a
_diffrn_radiation_wavelength 0.71073
_diffrn_reflns_av_R_equivalents 0.0269
_diffrn_reflns_av_sigmaI/netI 0.0399
_diffrn_reflns_limit_h_max 7
_diffrn_reflns_limit_h_min -8
_diffrn_reflns_limit_k_max 19
_diffrn_reflns_limit_k_min -19
_diffrn_reflns_limit_l_max 20
_diffrn_reflns_limit_l_min -20
_diffrn_reflns_number 16205
_diffrn_reflns_theta_full 25.00
_diffrn_reflns_theta_max 25.00
_diffrn_reflns_theta_min 2.07
_exptl_absorpt_coefficient_mu 0.123
_exptl_absorpt_correction_T_max 0.989
_exptl_absorpt_correction_T_min 0.974
_exptl_absorpt_correction_type multi-scan
_exptl_crystal_colour colorless
_exptl_crystal_density_diffrn 1.505
_exptl_crystal_density_method 'not measured'
_exptl_crystal_description block
_exptl_crystal_F_000 848
_exptl_crystal_size_max 0.22
_exptl_crystal_size_mid 0.18
_exptl_crystal_size_min 0.09
_refine_diff_density_max 1.244
_refine_diff_density_min -1.140
_refine_diff_density_rms 0.107
_refine_ls_extinction_method none
_refine_ls_goodness_of_fit_ref 1.014
_refine_ls_hydrogen_treatment mixed
_refine_ls_matrix_type full
_refine_ls_number_parameters 541
_refine_ls_number_reflns 6299
_refine_ls_number_restraints 0
_refine_ls_restrained_S_all 1.014
_refine_ls_R_factor_all 0.0940
_refine_ls_R_factor_gt 0.0701
_refine_ls_shift/su_max 0.000
_refine_ls_shift/su_mean 0.000
_refine_ls_structure_factor_coef Fsqd
_refine_ls_weighting_details 'calc w=1/[\s^2^(Fo^2^)+(0.0500P)^2^+7.0000P] where P=(Fo^2^+2Fc^2^)/3'
_refine_ls_weighting_scheme calc
_refine_ls_wR_factor_gt 0.1588
_refine_ls_wR_factor_ref 0.1823
_reflns_number_gt 4727
_reflns_number_total 6299
_reflns_threshold_expression >2sigma(I)
_cod_data_source_file ja5b07308_si_002.cif
_cod_data_source_block a
_cod_depositor_comments
;
The following automatic conversions were performed:

'_symmetry_cell_setting' value 'Triclinic' changed to 'triclinic'
according to
/usr/data/users/saulius/crontab/automatic-downloads/rss-feeds/ACS/lib/dictionaries/cif_core.dic
dictionary named 'cif_core.dic' version 2.4.2 from 2011-04-26.

Automatic conversion script
Id: cif_fix_values 3271 2015-04-21 07:52:19Z andrius 

 Adding full bibliography for 4124549--4124553.cif.
;
_cod_original_sg_symbol_H-M P-1
_cod_database_code 4124549

loop_
_symmetry_equiv_pos_as_xyz
'x, y, z'
'-x, -y, -z'

loop_
_atom_site_label
_atom_site_type_symbol
_atom_site_fract_x
_atom_site_fract_y
_atom_site_fract_z
_atom_site_U_iso_or_equiv
_atom_site_adp_type
_atom_site_occupancy
_atom_site_symmetry_multiplicity
_atom_site_calc_flag
_atom_site_refinement_flags
N1 N 1.0313(5) 0.12557(19) 0.24958(18) 0.0211(7) Uani 1 1 d .
N2 N 0.9779(5) 0.2535(2) 0.25333(18) 0.0230(7) Uani 1 1 d .
N3 N 0.9040(4) 0.30646(18) 0.14630(17) 0.0192(7) Uani 1 1 d .
N4 N 0.8336(4) 0.34608(18) 0.03125(17) 0.0185(6) Uani 1 1 d .
N5 N 0.7869(5) 0.26305(19) -0.09119(18) 0.0206(7) Uani 1 1 d .
O1 O 0.4100(5) 0.54421(18) 0.22515(17) 0.0387(8) Uani 1 1 d .
H1C H 0.4162 0.5827 0.2677 0.058 Uiso 1 1 calc R
O1W O 0.9127(4) 0.09368(17) 0.00043(17) 0.0317(7) Uani 1 1 d .
O2 O 0.4399(6) 0.4621(2) 0.30751(17) 0.0522(10) Uani 1 1 d .
O2W O 0.8189(6) 0.7063(3) 0.25896(19) 0.0640(11) Uani 1 1 d .
O3 O 0.5159(4) 0.14727(18) 0.16799(16) 0.0318(7) Uani 1 1 d .
O3W O 0.2129(6) 0.2442(2) 0.5551(3) 0.0777(14) Uani 1 1 d .
O4 O 0.2715(4) 0.08357(16) 0.06655(16) 0.0290(6) Uani 1 1 d .
O4W O 0.2258(9) 0.5312(4) 0.4456(3) 0.113(2) Uani 1 1 d .
O5 O 0.2601(4) 0.27381(16) -0.11809(15) 0.0286(6) Uani 1 1 d .
H5A H 0.2354 0.2848 -0.1607 0.043 Uiso 1 1 calc R
O5W O 0.0704(8) 0.3791(3) 0.5184(3) 0.0904(15) Uani 1 1 d .
O6 O 0.2676(5) 0.41614(18) -0.06638(16) 0.0363(7) Uani 1 1 d .
O6W O 0.4965(18) 0.3950(4) 0.4298(3) 0.236(6) Uani 1 1 d .
O7 O 0.5597(4) 0.09654(18) 0.29371(15) 0.0323(7) Uani 1 1 d .
H7B H 0.5459 0.1104 0.2518 0.048 Uiso 1 1 calc R
O8 O 0.5394(6) 0.2345(2) 0.34978(18) 0.0500(10) Uani 1 1 d .
O9 O 0.5708(6) 0.3316(2) 0.64765(18) 0.0503(9) Uani 1 1 d .
O10 O 0.8064(6) 0.2985(2) 0.71557(17) 0.0497(9) Uani 1 1 d .
H10B H 0.9161 0.2928 0.7045 0.075 Uiso 1 1 calc R
O11 O 0.8242(5) -0.02934(19) 0.59023(17) 0.0362(7) Uani 1 1 d .
O12 O 0.7703(5) -0.07881(18) 0.45607(16) 0.0337(7) Uani 1 1 d .
C1 C 1.0406(6) 0.0313(2) 0.2193(2) 0.0244(8) Uani 1 1 d .
H1A H 1.1212 0.0163 0.2590 0.029 Uiso 1 1 calc R
H1B H 1.1017 0.0226 0.1701 0.029 Uiso 1 1 calc R
C2 C 0.9797(5) 0.1739(2) 0.2046(2) 0.0213(8) Uani 1 1 d .
H2A H 0.9498 0.1559 0.1487 0.026 Uiso 1 1 calc R
C3 C 1.0608(6) 0.1743(3) 0.3292(2) 0.0284(9) Uani 1 1 d .
H3A H 1.0969 0.1555 0.3732 0.034 Uiso 1 1 calc R
C4 C 1.0281(7) 0.2541(3) 0.3318(2) 0.0306(9) Uani 1 1 d .
H4A H 1.0375 0.3010 0.3779 0.037 Uiso 1 1 calc R
C5 C 0.9381(6) 0.3250(2) 0.2255(2) 0.0229(8) Uani 1 1 d .
C6 C 0.9416(7) 0.4059(3) 0.2789(2) 0.0313(10) Uani 1 1 d .
H6A H 0.9623 0.4153 0.3344 0.038 Uiso 1 1 calc R
C7 C 0.9128(7) 0.4726(3) 0.2460(2) 0.0336(10) Uani 1 1 d .
H7A H 0.9165 0.5286 0.2797 0.040 Uiso 1 1 calc R
C8 C 0.8787(6) 0.4566(2) 0.1635(2) 0.0266(9) Uani 1 1 d .
H8A H 0.8600 0.5005 0.1401 0.032 Uiso 1 1 calc R
C9 C 0.8738(5) 0.3718(2) 0.1177(2) 0.0196(8) Uani 1 1 d .
C10 C 0.8310(5) 0.2649(2) -0.0157(2) 0.0210(8) Uani 1 1 d .
H10A H 0.8560 0.2180 0.0021 0.025 Uiso 1 1 calc R
C11 C 0.7874(6) 0.3965(2) -0.0178(2) 0.0233(8) Uani 1 1 d .
H11A H 0.7777 0.4552 -0.0011 0.028 Uiso 1 1 calc R
C12 C 0.7593(6) 0.3445(2) -0.0941(2) 0.0235(8) Uani 1 1 d .
H12A H 0.7273 0.3604 -0.1403 0.028 Uiso 1 1 calc R
C13 C 0.7602(6) 0.1827(2) -0.1603(2) 0.0263(9) Uani 1 1 d .
H13A H 0.8487 0.1470 -0.1490 0.032 Uiso 1 1 calc R
H13B H 0.7938 0.2000 -0.2081 0.032 Uiso 1 1 calc R
C14 C 0.5504(6) 0.1287(2) -0.1758(2) 0.0225(8) Uani 1 1 d .
C15 C 0.4219(6) 0.1262(2) -0.2415(2) 0.0239(8) Uani 1 1 d .
H15A H 0.4656 0.1583 -0.2770 0.029 Uiso 1 1 calc R
C16 C 0.2302(6) 0.0766(2) -0.2548(2) 0.0237(8) Uani 1 1 d .
H16A H 0.1453 0.0755 -0.2990 0.028 Uiso 1 1 calc R
C17 C 0.1631(6) 0.0282(2) -0.2028(2) 0.0210(8) Uani 1 1 d .
C18 C 0.2918(6) 0.0321(2) -0.1362(2) 0.0243(8) Uani 1 1 d .
H18A H 0.2476 0.0010 -0.1002 0.029 Uiso 1 1 calc R
C19 C 0.4820(6) 0.0811(2) -0.1233(2) 0.0245(9) Uani 1 1 d .
H19A H 0.5666 0.0825 -0.0789 0.029 Uiso 1 1 calc R
C20 C 0.3971(6) 0.3938(2) 0.1663(2) 0.0213(8) Uani 1 1 d .
C21 C 0.4129(5) 0.3116(2) 0.1739(2) 0.0206(8) Uani 1 1 d .
H21A H 0.4446 0.3051 0.2247 0.025 Uiso 1 1 calc R
C22 C 0.3813(5) 0.2391(2) 0.1059(2) 0.0194(8) Uani 1 1 d .
C23 C 0.3344(5) 0.2494(2) 0.0303(2) 0.0197(8) Uani 1 1 d .
H23A H 0.3082 0.2006 -0.0151 0.024 Uiso 1 1 calc R
C24 C 0.3264(5) 0.3325(2) 0.0224(2) 0.0184(8) Uani 1 1 d .
C25 C 0.3571(5) 0.4043(2) 0.0905(2) 0.0202(8) Uani 1 1 d .
H25A H 0.3508 0.4598 0.0854 0.024 Uiso 1 1 calc R
C26 C 0.4187(6) 0.4702(3) 0.2402(2) 0.0296(9) Uani 1 1 d .
C27 C 0.3911(6) 0.1486(2) 0.1143(2) 0.0211(8) Uani 1 1 d .
C28 C 0.2823(5) 0.3454(2) -0.0583(2) 0.0203(8) Uani 1 1 d .
C29 C 0.6347(6) 0.1528(2) 0.4350(2) 0.0240(8) Uani 1 1 d .
C30 C 0.6420(6) 0.2206(3) 0.5042(2) 0.0275(9) Uani 1 1 d .
H30A H 0.6080 0.2723 0.5001 0.033 Uiso 1 1 calc R
C31 C 0.6990(6) 0.2129(3) 0.5796(2) 0.0289(9) Uani 1 1 d .
C32 C 0.7516(6) 0.1359(3) 0.5851(2) 0.0281(9) Uani 1 1 d .
H32A H 0.7953 0.1311 0.6352 0.034 Uiso 1 1 calc R
C33 C 0.7397(6) 0.0660(3) 0.5164(2) 0.0252(8) Uani 1 1 d .
C34 C 0.6823(6) 0.0748(3) 0.4411(2) 0.0255(9) Uani 1 1 d .
H34A H 0.6758 0.0286 0.3948 0.031 Uiso 1 1 calc R
C35 C 0.5736(6) 0.1656(3) 0.3553(2) 0.0281(9) Uani 1 1 d .
C36 C 0.6966(7) 0.2865(3) 0.6534(2) 0.0345(10) Uani 1 1 d .
C37 C 0.7834(6) -0.0181(3) 0.5256(2) 0.0271(9) Uani 1 1 d .

loop_
_atom_site_aniso_label
_atom_site_aniso_U_11
_atom_site_aniso_U_22
_atom_site_aniso_U_33
_atom_site_aniso_U_23
_atom_site_aniso_U_13
_atom_site_aniso_U_12
N1 0.0254(17) 0.0179(16) 0.0214(16) 0.0080(13) 0.0022(13) 0.0053(13)
N2 0.0306(19) 0.0193(16) 0.0198(16) 0.0065(13) 0.0015(13) 0.0068(14)
N3 0.0226(17) 0.0142(15) 0.0208(16) 0.0060(12) 0.0019(13) 0.0037(12)
N4 0.0229(17) 0.0126(15) 0.0211(16) 0.0066(12) 0.0018(13) 0.0045(12)
N5 0.0268(18) 0.0156(15) 0.0201(16) 0.0049(12) 0.0019(13) 0.0069(13)
O1 0.073(2) 0.0175(14) 0.0251(15) 0.0007(12) 0.0095(15) 0.0147(14)
O1W 0.0405(17) 0.0166(13) 0.0385(16) 0.0080(12) -0.0012(13) 0.0101(12)
O2 0.103(3) 0.0353(18) 0.0206(16) 0.0010(13) 0.0004(17) 0.0317(19)
O2W 0.091(3) 0.080(3) 0.0288(18) 0.0261(18) 0.0123(18) 0.022(2)
O3 0.0458(18) 0.0258(15) 0.0256(15) 0.0100(12) -0.0048(13) 0.0120(13)
O3W 0.059(3) 0.038(2) 0.145(4) 0.028(2) 0.034(3) 0.0199(19)
O4 0.0388(17) 0.0145(13) 0.0320(15) 0.0068(11) -0.0035(13) 0.0051(12)
O4W 0.129(5) 0.089(4) 0.088(4) -0.010(3) 0.049(3) -0.014(3)
O5 0.0511(19) 0.0201(14) 0.0161(13) 0.0049(11) 0.0024(12) 0.0129(13)
O5W 0.090(4) 0.080(3) 0.086(3) 0.020(3) 0.003(3) -0.006(3)
O6 0.069(2) 0.0207(15) 0.0251(15) 0.0087(12) 0.0036(14) 0.0221(14)
O6W 0.559(18) 0.077(4) 0.064(4) -0.005(3) -0.074(7) 0.127(7)
O7 0.0518(19) 0.0293(15) 0.0186(13) 0.0068(12) 0.0011(13) 0.0167(14)
O8 0.095(3) 0.0401(19) 0.0261(16) 0.0100(14) 0.0040(17) 0.0410(19)
O9 0.090(3) 0.0330(18) 0.0289(16) -0.0017(13) 0.0014(17) 0.0318(18)
O10 0.087(3) 0.0399(19) 0.0214(16) 0.0027(13) 0.0007(17) 0.0223(18)
O11 0.052(2) 0.0317(16) 0.0279(16) 0.0130(13) -0.0013(14) 0.0139(14)
O12 0.051(2) 0.0257(15) 0.0260(15) 0.0059(12) 0.0065(13) 0.0148(14)
C1 0.033(2) 0.0202(19) 0.025(2) 0.0107(16) 0.0046(17) 0.0113(17)
C2 0.026(2) 0.0171(18) 0.0205(18) 0.0063(15) 0.0017(15) 0.0043(15)
C3 0.041(2) 0.026(2) 0.0185(19) 0.0081(16) -0.0016(17) 0.0066(18)
C4 0.048(3) 0.026(2) 0.0170(19) 0.0048(16) -0.0007(18) 0.0089(19)
C5 0.026(2) 0.0182(19) 0.025(2) 0.0071(15) 0.0021(16) 0.0055(15)
C6 0.045(3) 0.023(2) 0.023(2) 0.0036(16) -0.0011(18) 0.0087(18)
C7 0.052(3) 0.0147(19) 0.029(2) -0.0018(16) -0.003(2) 0.0099(18)
C8 0.036(2) 0.0166(19) 0.028(2) 0.0076(16) 0.0001(18) 0.0090(17)
C9 0.0189(19) 0.0157(18) 0.0228(19) 0.0054(15) -0.0018(15) 0.0025(14)
C10 0.024(2) 0.0139(18) 0.026(2) 0.0055(15) 0.0022(16) 0.0056(15)
C11 0.031(2) 0.0179(18) 0.025(2) 0.0114(16) 0.0024(16) 0.0084(16)
C12 0.031(2) 0.0208(19) 0.0226(19) 0.0110(16) 0.0028(16) 0.0074(16)
C13 0.037(2) 0.0181(19) 0.0229(19) 0.0002(15) 0.0043(17) 0.0108(17)
C14 0.032(2) 0.0137(18) 0.0210(19) 0.0011(14) 0.0028(16) 0.0076(16)
C15 0.037(2) 0.0183(19) 0.0178(18) 0.0054(15) 0.0059(16) 0.0092(17)
C16 0.034(2) 0.0202(19) 0.0183(18) 0.0049(15) 0.0011(16) 0.0113(17)
C17 0.031(2) 0.0132(17) 0.0197(18) 0.0033(14) 0.0033(16) 0.0085(15)
C18 0.040(2) 0.0176(19) 0.0180(18) 0.0078(15) 0.0039(17) 0.0105(17)
C19 0.035(2) 0.0196(19) 0.0182(18) 0.0036(15) -0.0037(16) 0.0100(17)
C20 0.024(2) 0.0176(18) 0.0217(19) 0.0036(15) 0.0032(15) 0.0049(15)
C21 0.023(2) 0.0215(19) 0.0182(18) 0.0069(15) 0.0022(15) 0.0058(15)
C22 0.0199(19) 0.0174(18) 0.0216(18) 0.0058(15) 0.0027(15) 0.0061(15)
C23 0.024(2) 0.0161(18) 0.0184(18) 0.0036(14) 0.0022(15) 0.0061(15)
C24 0.0197(19) 0.0175(18) 0.0197(18) 0.0059(14) 0.0035(15) 0.0072(15)
C25 0.024(2) 0.0146(17) 0.0238(19) 0.0056(15) 0.0034(15) 0.0075(15)
C26 0.040(3) 0.024(2) 0.023(2) 0.0017(16) 0.0031(18) 0.0110(18)
C27 0.028(2) 0.0211(19) 0.0173(18) 0.0075(15) 0.0055(16) 0.0099(16)
C28 0.023(2) 0.0181(19) 0.0216(19) 0.0063(15) 0.0047(15) 0.0080(15)
C29 0.029(2) 0.024(2) 0.0199(19) 0.0054(16) 0.0046(16) 0.0097(17)
C30 0.037(2) 0.021(2) 0.027(2) 0.0073(16) 0.0061(18) 0.0097(17)
C31 0.043(3) 0.022(2) 0.022(2) 0.0067(16) 0.0046(18) 0.0079(18)
C32 0.039(2) 0.026(2) 0.0189(19) 0.0064(16) 0.0014(17) 0.0084(18)
C33 0.029(2) 0.025(2) 0.0231(19) 0.0083(16) 0.0043(16) 0.0074(17)
C34 0.032(2) 0.024(2) 0.0203(19) 0.0040(16) 0.0049(16) 0.0089(17)
C35 0.037(2) 0.026(2) 0.024(2) 0.0058(17) 0.0042(17) 0.0142(18)
C36 0.062(3) 0.022(2) 0.020(2) 0.0085(17) 0.003(2) 0.010(2)
C37 0.030(2) 0.026(2) 0.025(2) 0.0086(17) 0.0016(17) 0.0057(17)

loop_
_atom_type_symbol
_atom_type_description
_atom_type_scat_dispersion_real
_atom_type_scat_dispersion_imag
_atom_type_scat_source
C C 0.0033 0.0016 'International Tables Vol C Tables 4.2.6.8 and 6.1.1.4'
H H 0.0000 0.0000 'International Tables Vol C Tables 4.2.6.8 and 6.1.1.4'
N N 0.0061 0.0033 'International Tables Vol C Tables 4.2.6.8 and 6.1.1.4'
O O 0.0106 0.0060 'International Tables Vol C Tables 4.2.6.8 and 6.1.1.4'

loop_
_geom_angle_atom_site_label_1
_geom_angle_atom_site_label_2
_geom_angle_atom_site_label_3
_geom_angle
_geom_angle_site_symmetry_1
_geom_angle_site_symmetry_3
C2 N1 C3 109.0(3) . .
C2 N1 C1 125.3(3) . .
C3 N1 C1 125.5(3) . .
C2 N2 C4 108.5(3) . .
C2 N2 C5 123.9(3) . .
C4 N2 C5 127.5(3) . .
C5 N3 C9 116.2(3) . .
C10 N4 C11 108.4(3) . .
C10 N4 C9 123.5(3) . .
C11 N4 C9 128.1(3) . .
C10 N5 C12 109.5(3) . .
C10 N5 C13 123.7(3) . .
C12 N5 C13 126.7(3) . .
C26 O1 H1C 109.5 . .
C28 O5 H5A 109.5 . .
C35 O7 H7B 109.5 . .
C36 O10 H10B 109.5 . .
N1 C1 C17 110.4(3) . 2_655
N1 C1 H1A 109.6 . .
C17 C1 H1A 109.6 2_655 .
N1 C1 H1B 109.6 . .
C17 C1 H1B 109.6 2_655 .
H1A C1 H1B 108.1 . .
N1 C2 N2 108.1(3) . .
N1 C2 H2A 125.9 . .
N2 C2 H2A 125.9 . .
C4 C3 N1 107.4(3) . .
C4 C3 H3A 126.3 . .
N1 C3 H3A 126.3 . .
C3 C4 N2 107.0(3) . .
C3 C4 H4A 126.5 . .
N2 C4 H4A 126.5 . .
N3 C5 C6 124.8(3) . .
N3 C5 N2 114.1(3) . .
C6 C5 N2 121.1(3) . .
C5 C6 C7 116.8(4) . .
C5 C6 H6A 121.6 . .
C7 C6 H6A 121.6 . .
C8 C7 C6 120.5(4) . .
C8 C7 H7A 119.8 . .
C6 C7 H7A 119.8 . .
C9 C8 C7 116.3(3) . .
C9 C8 H8A 121.9 . .
C7 C8 H8A 121.9 . .
N3 C9 C8 125.4(3) . .
N3 C9 N4 113.0(3) . .
C8 C9 N4 121.6(3) . .
N5 C10 N4 108.1(3) . .
N5 C10 H10A 125.9 . .
N4 C10 H10A 125.9 . .
C12 C11 N4 106.9(3) . .
C12 C11 H11A 126.6 . .
N4 C11 H11A 126.6 . .
C11 C12 N5 107.1(3) . .
C11 C12 H12A 126.4 . .
N5 C12 H12A 126.4 . .
N5 C13 C14 111.0(3) . .
N5 C13 H13A 109.4 . .
C14 C13 H13A 109.4 . .
N5 C13 H13B 109.4 . .
C14 C13 H13B 109.4 . .
H13A C13 H13B 108.0 . .
C19 C14 C15 118.9(4) . .
C19 C14 C13 119.9(3) . .
C15 C14 C13 121.2(3) . .
C16 C15 C14 120.5(3) . .
C16 C15 H15A 119.8 . .
C14 C15 H15A 119.8 . .
C15 C16 C17 120.5(3) . .
C15 C16 H16A 119.8 . .
C17 C16 H16A 119.8 . .
C16 C17 C18 118.8(4) . .
C16 C17 C1 121.3(3) . 2_655
C18 C17 C1 119.8(3) . 2_655
C19 C18 C17 120.7(3) . .
C19 C18 H18A 119.6 . .
C17 C18 H18A 119.6 . .
C18 C19 C14 120.6(3) . .
C18 C19 H19A 119.7 . .
C14 C19 H19A 119.7 . .
C25 C20 C21 119.9(3) . .
C25 C20 C26 120.2(3) . .
C21 C20 C26 119.8(3) . .
C20 C21 C22 120.1(3) . .
C20 C21 H21A 119.9 . .
C22 C21 H21A 119.9 . .
C23 C22 C21 119.7(3) . .
C23 C22 C27 120.1(3) . .
C21 C22 C27 120.2(3) . .
C22 C23 C24 120.2(3) . .
C22 C23 H23A 119.9 . .
C24 C23 H23A 119.9 . .
C25 C24 C23 119.8(3) . .
C25 C24 C28 119.2(3) . .
C23 C24 C28 121.1(3) . .
C24 C25 C20 120.2(3) . .
C24 C25 H25A 119.9 . .
C20 C25 H25A 119.9 . .
O2 C26 O1 123.9(4) . .
O2 C26 C20 122.1(4) . .
O1 C26 C20 114.0(3) . .
O3 C27 O4 127.1(3) . .
O3 C27 C22 116.5(3) . .
O4 C27 C22 116.4(3) . .
O6 C28 O5 124.0(3) . .
O6 C28 C24 122.2(3) . .
O5 C28 C24 113.8(3) . .
C30 C29 C34 119.6(3) . .
C30 C29 C35 118.4(3) . .
C34 C29 C35 122.0(3) . .
C29 C30 C31 121.1(4) . .
C29 C30 H30A 119.5 . .
C31 C30 H30A 119.5 . .
C30 C31 C32 119.0(4) . .
C30 C31 C36 119.4(3) . .
C32 C31 C36 121.5(3) . .
C31 C32 C33 120.7(4) . .
C31 C32 H32A 119.7 . .
C33 C32 H32A 119.7 . .
C32 C33 C34 119.5(3) . .
C32 C33 C37 118.9(3) . .
C34 C33 C37 121.5(3) . .
C29 C34 C33 120.0(3) . .
C29 C34 H34A 120.0 . .
C33 C34 H34A 120.0 . .
O8 C35 O7 123.7(4) . .
O8 C35 C29 122.0(3) . .
O7 C35 C29 114.3(3) . .
O10 C36 O9 123.4(4) . .
O10 C36 C31 120.7(4) . .
O9 C36 C31 115.9(4) . .
O11 C37 O12 123.7(4) . .
O11 C37 C33 123.1(4) . .
O12 C37 C33 113.2(3) . .

loop_
_geom_bond_atom_site_label_1
_geom_bond_atom_site_label_2
_geom_bond_distance
_geom_bond_site_symmetry_2
N1 C2 1.321(5) .
N1 C3 1.373(5) .
N1 C1 1.486(5) .
N2 C2 1.338(5) .
N2 C4 1.379(5) .
N2 C5 1.431(5) .
N3 C5 1.319(5) .
N3 C9 1.323(4) .
N4 C10 1.341(4) .
N4 C11 1.387(4) .
N4 C9 1.436(5) .
N5 C10 1.316(5) .
N5 C12 1.378(5) .
N5 C13 1.481(4) .
O1 C26 1.298(5) .
O1 H1C 0.8200 .
O2 C26 1.211(5) .
O3 C27 1.237(4) .
O4 C27 1.249(4) .
O5 C28 1.304(4) .
O5 H5A 0.8200 .
O6 C28 1.207(4) .
O7 C35 1.304(5) .
O7 H7B 0.8200 .
O8 C35 1.208(5) .
O9 C36 1.265(5) .
O10 C36 1.225(5) .
O10 H10B 0.8200 .
O11 C37 1.206(5) .
O12 C37 1.320(5) .
C1 C17 1.501(5) 2_655
C1 H1A 0.9700 .
C1 H1B 0.9700 .
C2 H2A 0.9300 .
C3 C4 1.340(5) .
C3 H3A 0.9300 .
C4 H4A 0.9300 .
C5 C6 1.379(5) .
C6 C7 1.384(6) .
C6 H6A 0.9300 .
C7 C8 1.379(6) .
C7 H7A 0.9300 .
C8 C9 1.378(5) .
C8 H8A 0.9300 .
C10 H10A 0.9300 .
C11 C12 1.342(5) .
C11 H11A 0.9300 .
C12 H12A 0.9300 .
C13 C14 1.504(6) .
C13 H13A 0.9700 .
C13 H13B 0.9700 .
C14 C19 1.386(5) .
C14 C15 1.388(5) .
C15 C16 1.377(6) .
C15 H15A 0.9300 .
C16 C17 1.383(5) .
C16 H16A 0.9300 .
C17 C18 1.393(5) .
C17 C1 1.501(5) 2_655
C18 C19 1.365(6) .
C18 H18A 0.9300 .
C19 H19A 0.9300 .
C20 C25 1.386(5) .
C20 C21 1.390(5) .
C20 C26 1.496(5) .
C21 C22 1.390(5) .
C21 H21A 0.9300 .
C22 C23 1.389(5) .
C22 C27 1.518(5) .
C23 C24 1.393(5) .
C23 H23A 0.9300 .
C24 C25 1.385(5) .
C24 C28 1.491(5) .
C25 H25A 0.9300 .
C29 C30 1.383(5) .
C29 C34 1.391(5) .
C29 C35 1.497(5) .
C30 C31 1.384(5) .
C30 H30A 0.9300 .
C31 C32 1.389(5) .
C31 C36 1.501(5) .
C32 C33 1.390(5) .
C32 H32A 0.9300 .
C33 C34 1.392(5) .
C33 C37 1.494(5) .
C34 H34A 0.9300 .

loop_
_geom_torsion_atom_site_label_1
_geom_torsion_atom_site_label_2
_geom_torsion_atom_site_label_3
_geom_torsion_atom_site_label_4
_geom_torsion
_geom_torsion_site_symmetry_1
_geom_torsion_site_symmetry_4
C2 N1 C1 C17 -77.7(4) . 2_655
C3 N1 C1 C17 97.2(4) . 2_655
C3 N1 C2 N2 0.9(4) . .
C1 N1 C2 N2 176.5(3) . .
C4 N2 C2 N1 -0.7(4) . .
C5 N2 C2 N1 176.8(3) . .
C2 N1 C3 C4 -0.7(5) . .
C1 N1 C3 C4 -176.3(4) . .
N1 C3 C4 N2 0.2(5) . .
C2 N2 C4 C3 0.3(5) . .
C5 N2 C4 C3 -177.1(4) . .
C9 N3 C5 C6 0.9(6) . .
C9 N3 C5 N2 -177.5(3) . .
C2 N2 C5 N3 -0.5(5) . .
C4 N2 C5 N3 176.6(4) . .
C2 N2 C5 C6 -179.0(4) . .
C4 N2 C5 C6 -1.9(6) . .
N3 C5 C6 C7 -2.1(6) . .
N2 C5 C6 C7 176.3(4) . .
C5 C6 C7 C8 1.3(7) . .
C6 C7 C8 C9 0.5(6) . .
C5 N3 C9 C8 1.2(6) . .
C5 N3 C9 N4 -178.8(3) . .
C7 C8 C9 N3 -1.8(6) . .
C7 C8 C9 N4 178.1(4) . .
C10 N4 C9 N3 -1.3(5) . .
C11 N4 C9 N3 177.0(3) . .
C10 N4 C9 C8 178.7(4) . .
C11 N4 C9 C8 -2.9(6) . .
C12 N5 C10 N4 -0.2(4) . .
C13 N5 C10 N4 -176.7(3) . .
C11 N4 C10 N5 0.5(4) . .
C9 N4 C10 N5 179.1(3) . .
C10 N4 C11 C12 -0.6(4) . .
C9 N4 C11 C12 -179.1(3) . .
N4 C11 C12 N5 0.4(4) . .
C10 N5 C12 C11 -0.2(4) . .
C13 N5 C12 C11 176.2(3) . .
C10 N5 C13 C14 87.3(4) . .
C12 N5 C13 C14 -88.6(4) . .
N5 C13 C14 C19 -72.7(4) . .
N5 C13 C14 C15 106.6(4) . .
C19 C14 C15 C16 -0.6(5) . .
C13 C14 C15 C16 -179.9(3) . .
C14 C15 C16 C17 -0.2(5) . .
C15 C16 C17 C18 1.2(5) . .
C15 C16 C17 C1 -175.7(3) . 2_655
C16 C17 C18 C19 -1.4(5) . .
C1 C17 C18 C19 175.5(3) 2_655 .
C17 C18 C19 C14 0.7(5) . .
C15 C14 C19 C18 0.3(5) . .
C13 C14 C19 C18 179.7(3) . .
C25 C20 C21 C22 -2.4(6) . .
C26 C20 C21 C22 176.2(3) . .
C20 C21 C22 C23 0.2(5) . .
C20 C21 C22 C27 -177.8(4) . .
C21 C22 C23 C24 2.4(6) . .
C27 C22 C23 C24 -179.6(3) . .
C22 C23 C24 C25 -2.8(6) . .
C22 C23 C24 C28 178.2(3) . .
C23 C24 C25 C20 0.5(5) . .
C28 C24 C25 C20 179.6(3) . .
C21 C20 C25 C24 2.1(6) . .
C26 C20 C25 C24 -176.5(4) . .
C25 C20 C26 O2 174.7(4) . .
C21 C20 C26 O2 -3.9(6) . .
C25 C20 C26 O1 -4.4(6) . .
C21 C20 C26 O1 177.0(4) . .
C23 C22 C27 O3 146.0(4) . .
C21 C22 C27 O3 -36.1(5) . .
C23 C22 C27 O4 -34.4(5) . .
C21 C22 C27 O4 143.5(4) . .
C25 C24 C28 O6 -1.8(6) . .
C23 C24 C28 O6 177.3(4) . .
C25 C24 C28 O5 178.7(3) . .
C23 C24 C28 O5 -2.2(5) . .
C34 C29 C30 C31 1.1(6) . .
C35 C29 C30 C31 -179.5(4) . .
C29 C30 C31 C32 0.7(6) . .
C29 C30 C31 C36 -177.4(4) . .
C30 C31 C32 C33 -2.6(6) . .
C36 C31 C32 C33 175.5(4) . .
C31 C32 C33 C34 2.7(6) . .
C31 C32 C33 C37 -175.5(4) . .
C30 C29 C34 C33 -1.0(6) . .
C35 C29 C34 C33 179.6(4) . .
C32 C33 C34 C29 -0.9(6) . .
C37 C33 C34 C29 177.3(4) . .
C30 C29 C35 O8 3.4(6) . .
C34 C29 C35 O8 -177.2(4) . .
C30 C29 C35 O7 -176.2(4) . .
C34 C29 C35 O7 3.2(6) . .
C30 C31 C36 O10 -153.7(4) . .
C32 C31 C36 O10 28.3(7) . .
C30 C31 C36 O9 28.9(6) . .
C32 C31 C36 O9 -149.1(4) . .
C32 C33 C37 O11 1.9(6) . .
C34 C33 C37 O11 -176.3(4) . .
C32 C33 C37 O12 -178.9(4) . .
C34 C33 C37 O12 2.9(6) . .
